data_4029300
loop_
_publ_author_name
'Gao, Hong'
'Sun, Jing'
'Yan, Chao-Guo'

_publ_section_title
;
 Selective Synthesis of Functionalized Spiro[indoline-3,2'-pyridines] and
 Spiro[indoline-3,4'-pyridines] by Lewis Acid Catalyzed Reactions of
 Acetylenedicarboxylate, Arylamines, and Isatins.
;
_journal_issue 9
_journal_name_full 'The Journal of organic chemistry'
_journal_page_first 4131
_journal_page_last 4136
_journal_paper_doi 10.1021/jo500144z
_journal_volume 79
_journal_year 2014
_chemical_formula_moiety 'C38 H38 N2 O9'
_chemical_formula_sum 'C38 H38 N2 O9'
_chemical_formula_weight 666.70
_chemical_name_systematic
; 
 ? 
;
_space_group_IT_number 2
_symmetry_cell_setting triclinic
_symmetry_space_group_name_Hall '-P 1'
_symmetry_space_group_name_H-M 'P -1'
_atom_sites_solution_hydrogens geom
_atom_sites_solution_primary direct
_atom_sites_solution_secondary difmap
_audit_creation_method SHELXL-97
_cell_angle_alpha 105.457(3)
_cell_angle_beta 108.034(3)
_cell_angle_gamma 98.027(4)
_cell_formula_units_Z 2
_cell_length_a 10.2438(11)
_cell_length_b 13.8664(15)
_cell_length_c 14.1071(15)
_cell_measurement_reflns_used 6524
_cell_measurement_temperature 296(2)
_cell_measurement_theta_max 22.90
_cell_measurement_theta_min 2.34
_cell_volume 1781.7(3)
_computing_cell_refinement 'Bruker SMART'
_computing_data_collection 'Bruker SMART'
_computing_data_reduction 'Bruker SAINT'
_computing_molecular_graphics 'Bruker SHELXTL'
_computing_publication_material 'Bruker SHELXTL'
_computing_structure_refinement 'SHELXL-97 (Sheldrick, 1997)'
_computing_structure_solution 'SHELXS-97 (Sheldrick, 1990)'
_diffrn_ambient_temperature 296(2)
_diffrn_measured_fraction_theta_full 0.986
_diffrn_measured_fraction_theta_max 0.986
_diffrn_measurement_device_type 'CCD area detector'
_diffrn_measurement_method 'phi and omega scans'
_diffrn_radiation_monochromator graphite
_diffrn_radiation_source 'fine-focus sealed tube'
_diffrn_radiation_type MoK\a
_diffrn_radiation_wavelength 0.71073
_diffrn_reflns_av_R_equivalents 0.0658
_diffrn_reflns_av_sigmaI/netI 0.0935
_diffrn_reflns_limit_h_max 13
_diffrn_reflns_limit_h_min -13
_diffrn_reflns_limit_k_max 18
_diffrn_reflns_limit_k_min -18
_diffrn_reflns_limit_l_max 18
_diffrn_reflns_limit_l_min -18
_diffrn_reflns_number 28605
_diffrn_reflns_theta_full 27.64
_diffrn_reflns_theta_max 27.64
_diffrn_reflns_theta_min 1.84
_exptl_absorpt_coefficient_mu 0.089
_exptl_absorpt_correction_T_max 0.984
_exptl_absorpt_correction_T_min 0.977
_exptl_absorpt_correction_type multi-scan
_exptl_absorpt_process_details sadabs
_exptl_crystal_density_diffrn 1.243
_exptl_crystal_density_method 'not measured'
_exptl_crystal_F_000 704
_exptl_crystal_size_max 0.38
_exptl_crystal_size_mid 0.22
_exptl_crystal_size_min 0.18
_platon_squeeze_details ' '
_refine_diff_density_max 0.281
_refine_diff_density_min -0.227
_refine_diff_density_rms 0.048
_refine_ls_extinction_method none
_refine_ls_goodness_of_fit_ref 0.979
_refine_ls_hydrogen_treatment constr
_refine_ls_matrix_type full
_refine_ls_number_parameters 450
_refine_ls_number_reflns 8180
_refine_ls_number_restraints 0
_refine_ls_restrained_S_all 0.979
_refine_ls_R_factor_all 0.1462
_refine_ls_R_factor_gt 0.0654
_refine_ls_shift/su_max 0.000
_refine_ls_shift/su_mean 0.000
_refine_ls_structure_factor_coef Fsqd
_refine_ls_weighting_details 'calc w=1/[\s^2^(Fo^2^)+(0.0782P)^2^+0.0000P] where P=(Fo^2^+2Fc^2^)/3'
_refine_ls_weighting_scheme calc
_refine_ls_wR_factor_gt 0.1390
_refine_ls_wR_factor_ref 0.1614
_reflns_number_gt 4176
_reflns_number_total 8296
_reflns_threshold_expression >2sigma(I)
_cod_data_source_file jo500144z_si_001.cif
_cod_data_source_block 1k
_cod_depositor_comments 'Adding full bibliography for 4029299--4029301.cif.'
_cod_database_code 4029300

loop_
_symmetry_equiv_pos_as_xyz
'x, y, z'
'-x, -y, -z'

loop_
_atom_site_label
_atom_site_type_symbol
_atom_site_fract_x
_atom_site_fract_y
_atom_site_fract_z
_atom_site_U_iso_or_equiv
_atom_site_adp_type
_atom_site_occupancy
_atom_site_symmetry_multiplicity
_atom_site_calc_flag
_atom_site_refinement_flags
C1 C 1.1282(3) 0.7556(2) -0.0699(2) 0.0559(7) Uani 1 1 d .
H1 H 1.0345 0.7198 -0.1090 0.067 Uiso 1 1 calc R
C2 C 1.1907(4) 0.8315(2) -0.0998(2) 0.0701(8) Uani 1 1 d .
H2 H 1.1383 0.8466 -0.1585 0.084 Uiso 1 1 calc R
C3 C 1.3280(4) 0.8844(2) -0.0444(3) 0.0731(9) Uani 1 1 d .
H3 H 1.3699 0.9346 -0.0656 0.088 Uiso 1 1 calc R
C4 C 1.4032(3) 0.8632(2) 0.0422(3) 0.0762(9) Uani 1 1 d .
H4 H 1.4969 0.8994 0.0807 0.091 Uiso 1 1 calc R
C5 C 1.3413(3) 0.7878(2) 0.0735(2) 0.0574(7) Uani 1 1 d .
H5 H 1.3937 0.7745 0.1333 0.069 Uiso 1 1 calc R
C6 C 1.2032(3) 0.73244(17) 0.01704(18) 0.0407(6) Uani 1 1 d .
C7 C 1.1395(3) 0.64627(18) 0.04779(19) 0.0448(6) Uani 1 1 d .
H7A H 1.1006 0.5842 -0.0135 0.054 Uiso 1 1 calc R
H7B H 1.2140 0.6328 0.1011 0.054 Uiso 1 1 calc R
C8 C 1.0544(3) 0.71075(17) 0.19339(18) 0.0379(5) Uani 1 1 d .
C9 C 0.9116(2) 0.72205(15) 0.20736(15) 0.0312(5) Uani 1 1 d .
C10 C 0.8066(2) 0.67471(15) 0.09492(15) 0.0323(5) Uani 1 1 d .
C11 C 0.6615(2) 0.65657(16) 0.05359(16) 0.0372(5) Uani 1 1 d .
H11 H 0.6126 0.6794 0.0974 0.045 Uiso 1 1 calc R
C12 C 0.5877(2) 0.60427(16) -0.05335(17) 0.0402(6) Uani 1 1 d .
C13 C 0.4279(3) 0.5858(2) -0.1008(2) 0.0606(7) Uani 1 1 d .
H13A H 0.4039 0.6475 -0.1116 0.091 Uiso 1 1 calc R
H13B H 0.3867 0.5673 -0.0536 0.091 Uiso 1 1 calc R
H13C H 0.3920 0.5308 -0.1672 0.091 Uiso 1 1 calc R
C14 C 0.6647(3) 0.57016(17) -0.11569(17) 0.0445(6) Uani 1 1 d .
H14 H 0.6158 0.5330 -0.1869 0.053 Uiso 1 1 calc R
C15 C 0.8113(3) 0.58904(16) -0.07649(16) 0.0407(6) Uani 1 1 d .
H15 H 0.8606 0.5666 -0.1202 0.049 Uiso 1 1 calc R
C16 C 0.8805(2) 0.64195(16) 0.02904(16) 0.0342(5) Uani 1 1 d .
C17 C 1.0209(2) 0.91189(16) 0.24752(16) 0.0340(5) Uani 1 1 d .
C18 C 1.0233(3) 0.91273(17) 0.15055(17) 0.0449(6) Uani 1 1 d .
H18 H 0.9613 0.8611 0.0893 0.054 Uiso 1 1 calc R
C19 C 1.1176(3) 0.99023(18) 0.14444(18) 0.0478(6) Uani 1 1 d .
H19 H 1.1198 0.9887 0.0786 0.057 Uiso 1 1 calc R
C20 C 1.2087(2) 1.06979(16) 0.23270(17) 0.0379(5) Uani 1 1 d .
C21 C 1.3104(3) 1.15888(18) 0.22714(19) 0.0481(6) Uani 1 1 d .
C22 C 1.2802(4) 1.2601(2) 0.2797(2) 0.0821(10) Uani 1 1 d .
H22A H 1.1830 1.2591 0.2450 0.123 Uiso 1 1 calc R
H22B H 1.3405 1.3165 0.2744 0.123 Uiso 1 1 calc R
H22C H 1.2980 1.2685 0.3527 0.123 Uiso 1 1 calc R
C23 C 1.2893(4) 1.1529(2) 0.1138(2) 0.0900(11) Uani 1 1 d .
H23A H 1.1931 1.1530 0.0776 0.135 Uiso 1 1 calc R
H23B H 1.3095 1.0906 0.0786 0.135 Uiso 1 1 calc R
H23C H 1.3519 1.2113 0.1139 0.135 Uiso 1 1 calc R
C24 C 1.4617(3) 1.1566(3) 0.2823(4) 0.1168(15) Uani 1 1 d .
H24A H 1.5250 1.2114 0.2773 0.175 Uiso 1 1 calc R
H24B H 1.4777 1.0916 0.2494 0.175 Uiso 1 1 calc R
H24C H 1.4783 1.1655 0.3553 0.175 Uiso 1 1 calc R
C25 C 1.2034(2) 1.06725(17) 0.32945(17) 0.0417(6) Uani 1 1 d .
H25 H 1.2626 1.1202 0.3906 0.050 Uiso 1 1 calc R
C26 C 1.1130(2) 0.98874(17) 0.33765(17) 0.0396(6) Uani 1 1 d .
H26 H 1.1143 0.9878 0.4036 0.048 Uiso 1 1 calc R
C27 C 0.8269(2) 0.86003(16) 0.30162(15) 0.0337(5) Uani 1 1 d .
C28 C 0.8050(2) 0.96744(17) 0.31055(18) 0.0398(6) Uani 1 1 d .
C29 C 0.8437(3) 1.1334(2) 0.4300(2) 0.0759(9) Uani 1 1 d .
H29A H 0.9092 1.1690 0.4073 0.114 Uiso 1 1 calc R
H29B H 0.8659 1.1664 0.5041 0.114 Uiso 1 1 calc R
H29C H 0.7492 1.1350 0.3913 0.114 Uiso 1 1 calc R
C30 C 0.7552(2) 0.79237(16) 0.33512(15) 0.0334(5) Uani 1 1 d .
C31 C 0.6367(2) 0.81143(17) 0.36790(17) 0.0392(6) Uani 1 1 d .
C32 C 0.4648(3) 0.9096(2) 0.3664(2) 0.0737(9) Uani 1 1 d .
H32A H 0.3814 0.8555 0.3224 0.111 Uiso 1 1 calc R
H32B H 0.4506 0.9734 0.3557 0.111 Uiso 1 1 calc R
H32C H 0.4832 0.9161 0.4391 0.111 Uiso 1 1 calc R
C33 C 0.8042(2) 0.69975(16) 0.33844(15) 0.0325(5) Uani 1 1 d .
C34 C 0.7736(2) 0.64887(17) 0.41392(18) 0.0378(5) Uani 1 1 d .
C35 C 0.6307(4) 0.5118(2) 0.4311(2) 0.0905(11) Uani 1 1 d .
H35A H 0.7053 0.4804 0.4586 0.136 Uiso 1 1 calc R
H35B H 0.5444 0.4595 0.3907 0.136 Uiso 1 1 calc R
H35C H 0.6182 0.5602 0.4885 0.136 Uiso 1 1 calc R
C36 C 0.8837(2) 0.66606(15) 0.28180(15) 0.0327(5) Uani 1 1 d .
C37 C 0.9340(2) 0.57033(17) 0.27621(17) 0.0378(5) Uani 1 1 d .
C38 C 0.9722(4) 0.4379(2) 0.3490(3) 0.0916(11) Uani 1 1 d .
H38A H 0.9007 0.3861 0.2884 0.137 Uiso 1 1 calc R
H38B H 0.9747 0.4217 0.4115 0.137 Uiso 1 1 calc R
H38C H 1.0626 0.4399 0.3418 0.137 Uiso 1 1 calc R
N1 N 1.02756(19) 0.66825(13) 0.08902(14) 0.0374(5) Uani 1 1 d .
N2 N 0.92060(18) 0.83324(13) 0.25608(13) 0.0341(4) Uani 1 1 d .
O1 O 1.16837(18) 0.73627(12) 0.26480(13) 0.0495(4) Uani 1 1 d .
O2 O 0.75452(18) 0.99338(13) 0.23612(13) 0.0572(5) Uani 1 1 d .
O3 O 0.85409(17) 1.02747(11) 0.41101(12) 0.0475(4) Uani 1 1 d .
O4 O 0.58639(19) 0.76263(15) 0.41267(15) 0.0666(5) Uani 1 1 d .
O5 O 0.58365(18) 0.88504(14) 0.33932(15) 0.0612(5) Uani 1 1 d .
O6 O 0.83790(17) 0.68155(12) 0.50660(12) 0.0494(4) Uani 1 1 d .
O7 O 0.66746(18) 0.56490(12) 0.36418(12) 0.0551(5) Uani 1 1 d .
O8 O 0.96456(19) 0.52550(12) 0.20385(13) 0.0541(5) Uani 1 1 d .
O9 O 0.9396(2) 0.53787(13) 0.35688(12) 0.0616(5) Uani 1 1 d .

loop_
_atom_site_aniso_label
_atom_site_aniso_U_11
_atom_site_aniso_U_22
_atom_site_aniso_U_33
_atom_site_aniso_U_23
_atom_site_aniso_U_13
_atom_site_aniso_U_12
C1 0.0449(16) 0.0661(18) 0.0579(16) 0.0287(14) 0.0182(14) 0.0017(14)
C2 0.085(2) 0.071(2) 0.0650(18) 0.0372(16) 0.0332(18) 0.0094(18)
C3 0.083(2) 0.062(2) 0.080(2) 0.0255(17) 0.044(2) -0.0044(18)
C4 0.059(2) 0.072(2) 0.085(2) 0.0185(18) 0.0278(18) -0.0126(16)
C5 0.0508(18) 0.0630(18) 0.0529(15) 0.0162(14) 0.0175(14) 0.0053(14)
C6 0.0438(16) 0.0420(14) 0.0452(14) 0.0144(11) 0.0275(12) 0.0115(12)
C7 0.0495(16) 0.0477(15) 0.0523(15) 0.0228(12) 0.0299(13) 0.0198(12)
C8 0.0378(15) 0.0368(13) 0.0416(14) 0.0175(11) 0.0161(12) 0.0033(11)
C9 0.0317(13) 0.0308(12) 0.0308(11) 0.0108(9) 0.0126(10) 0.0029(9)
C10 0.0369(14) 0.0293(12) 0.0322(12) 0.0133(9) 0.0141(11) 0.0033(10)
C11 0.0395(15) 0.0361(13) 0.0362(13) 0.0100(10) 0.0175(11) 0.0044(11)
C12 0.0429(15) 0.0323(13) 0.0379(13) 0.0104(10) 0.0089(12) 0.0014(11)
C13 0.0481(18) 0.0632(18) 0.0496(15) 0.0071(13) 0.0050(13) 0.0012(14)
C14 0.0567(18) 0.0352(13) 0.0314(12) 0.0089(10) 0.0080(12) 0.0021(12)
C15 0.0561(17) 0.0352(13) 0.0336(13) 0.0110(10) 0.0219(12) 0.0076(11)
C16 0.0389(14) 0.0330(12) 0.0360(12) 0.0174(10) 0.0164(11) 0.0060(10)
C17 0.0366(13) 0.0331(12) 0.0323(12) 0.0136(10) 0.0131(10) 0.0017(10)
C18 0.0567(17) 0.0364(13) 0.0340(13) 0.0099(10) 0.0143(12) -0.0041(12)
C19 0.0665(18) 0.0433(15) 0.0375(13) 0.0174(11) 0.0246(13) 0.0042(13)
C20 0.0390(14) 0.0336(13) 0.0426(13) 0.0143(11) 0.0168(11) 0.0054(11)
C21 0.0504(17) 0.0385(14) 0.0584(16) 0.0224(12) 0.0228(13) 0.0007(12)
C22 0.115(3) 0.0424(17) 0.089(2) 0.0210(16) 0.046(2) -0.0009(17)
C23 0.134(3) 0.0574(19) 0.087(2) 0.0280(17) 0.063(2) -0.0132(19)
C24 0.050(2) 0.127(3) 0.192(4) 0.102(3) 0.035(2) 0.000(2)
C25 0.0377(14) 0.0378(13) 0.0387(13) 0.0091(10) 0.0079(11) -0.0040(11)
C26 0.0434(14) 0.0438(14) 0.0306(12) 0.0136(10) 0.0150(11) 0.0009(11)
C27 0.0331(13) 0.0352(13) 0.0294(11) 0.0107(10) 0.0086(10) 0.0041(10)
C28 0.0354(14) 0.0416(14) 0.0421(14) 0.0159(12) 0.0141(11) 0.0044(11)
C29 0.088(2) 0.0371(16) 0.085(2) 0.0080(15) 0.0195(18) 0.0149(15)
C30 0.0344(13) 0.0337(13) 0.0302(11) 0.0107(9) 0.0109(10) 0.0035(10)
C31 0.0377(14) 0.0370(14) 0.0386(13) 0.0114(11) 0.0120(11) 0.0029(11)
C32 0.058(2) 0.071(2) 0.101(2) 0.0234(18) 0.0409(18) 0.0263(16)
C33 0.0297(13) 0.0323(12) 0.0272(11) 0.0082(9) 0.0054(10) -0.0036(10)
C34 0.0443(15) 0.0359(13) 0.0345(13) 0.0127(11) 0.0166(12) 0.0059(12)
C35 0.103(3) 0.081(2) 0.079(2) 0.0396(18) 0.034(2) -0.0293(19)
C36 0.0336(13) 0.0314(12) 0.0279(11) 0.0091(9) 0.0082(10) -0.0005(10)
C37 0.0409(14) 0.0356(13) 0.0364(13) 0.0123(11) 0.0151(11) 0.0041(11)
C38 0.158(3) 0.073(2) 0.086(2) 0.0541(18) 0.060(2) 0.071(2)
N1 0.0387(12) 0.0411(11) 0.0379(11) 0.0158(9) 0.0197(9) 0.0075(9)
N2 0.0374(11) 0.0314(10) 0.0334(10) 0.0118(8) 0.0144(9) 0.0020(8)
O1 0.0366(10) 0.0584(11) 0.0490(10) 0.0194(8) 0.0108(9) 0.0049(8)
O2 0.0640(12) 0.0579(11) 0.0523(10) 0.0312(9) 0.0123(9) 0.0175(9)
O3 0.0518(11) 0.0365(9) 0.0462(10) 0.0079(8) 0.0128(8) 0.0085(8)
O4 0.0631(12) 0.0815(14) 0.0896(14) 0.0530(12) 0.0491(11) 0.0254(10)
O5 0.0490(11) 0.0567(11) 0.0991(14) 0.0391(11) 0.0406(10) 0.0205(9)
O6 0.0588(11) 0.0531(10) 0.0324(9) 0.0163(8) 0.0140(9) 0.0033(8)
O7 0.0623(12) 0.0487(10) 0.0439(9) 0.0157(8) 0.0175(9) -0.0161(9)
O8 0.0782(13) 0.0476(10) 0.0542(10) 0.0218(8) 0.0391(10) 0.0248(9)
O9 0.1016(15) 0.0569(11) 0.0504(10) 0.0328(9) 0.0387(10) 0.0384(10)

loop_
_atom_type_symbol
_atom_type_description
_atom_type_scat_dispersion_real
_atom_type_scat_dispersion_imag
_atom_type_scat_source
C C 0.0033 0.0016 'International Tables Vol C Tables 4.2.6.8 and 6.1.1.4'
H H 0.0000 0.0000 'International Tables Vol C Tables 4.2.6.8 and 6.1.1.4'
N N 0.0061 0.0033 'International Tables Vol C Tables 4.2.6.8 and 6.1.1.4'
O O 0.0106 0.0060 'International Tables Vol C Tables 4.2.6.8 and 6.1.1.4'

loop_
_geom_angle_atom_site_label_1
_geom_angle_atom_site_label_2
_geom_angle_atom_site_label_3
_geom_angle
C6 C1 C2 120.7(3)
C6 C1 H1 119.6
C2 C1 H1 119.6
C3 C2 C1 120.8(3)
C3 C2 H2 119.6
C1 C2 H2 119.6
C4 C3 C2 119.3(3)
C4 C3 H3 120.3
C2 C3 H3 120.3
C3 C4 C5 120.4(3)
C3 C4 H4 119.8
C5 C4 H4 119.8
C6 C5 C4 120.8(3)
C6 C5 H5 119.6
C4 C5 H5 119.6
C1 C6 C5 117.9(2)
C1 C6 C7 121.6(2)
C5 C6 C7 120.4(2)
N1 C7 C6 113.75(18)
N1 C7 H7A 108.8
C6 C7 H7A 108.8
N1 C7 H7B 108.8
C6 C7 H7B 108.8
H7A C7 H7B 107.7
O1 C8 N1 127.0(2)
O1 C8 C9 125.0(2)
N1 C8 C9 108.01(19)
N2 C9 C10 113.96(16)
N2 C9 C36 107.59(15)
C10 C9 C36 113.55(16)
N2 C9 C8 108.90(16)
C10 C9 C8 102.10(16)
C36 C9 C8 110.61(17)
C11 C10 C16 120.00(19)
C11 C10 C9 131.51(18)
C16 C10 C9 108.40(18)
C10 C11 C12 120.3(2)
C10 C11 H11 119.9
C12 C11 H11 119.9
C11 C12 C14 118.0(2)
C11 C12 C13 121.0(2)
C14 C12 C13 121.0(2)
C12 C13 H13A 109.5
C12 C13 H13B 109.5
H13A C13 H13B 109.5
C12 C13 H13C 109.5
H13A C13 H13C 109.5
H13B C13 H13C 109.5
C15 C14 C12 123.0(2)
C15 C14 H14 118.5
C12 C14 H14 118.5
C16 C15 C14 117.3(2)
C16 C15 H15 121.3
C14 C15 H15 121.3
C15 C16 C10 121.4(2)
C15 C16 N1 128.7(2)
C10 C16 N1 109.87(18)
C26 C17 C18 119.5(2)
C26 C17 N2 119.35(18)
C18 C17 N2 121.12(19)
C17 C18 C19 119.9(2)
C17 C18 H18 120.0
C19 C18 H18 120.0
C20 C19 C18 122.1(2)
C20 C19 H19 118.9
C18 C19 H19 118.9
C19 C20 C25 116.6(2)
C19 C20 C21 122.89(19)
C25 C20 C21 120.5(2)
C24 C21 C23 108.7(3)
C24 C21 C22 110.8(3)
C23 C21 C22 107.2(2)
C24 C21 C20 109.7(2)
C23 C21 C20 112.1(2)
C22 C21 C20 108.4(2)
C21 C22 H22A 109.5
C21 C22 H22B 109.5
H22A C22 H22B 109.5
C21 C22 H22C 109.5
H22A C22 H22C 109.5
H22B C22 H22C 109.5
C21 C23 H23A 109.5
C21 C23 H23B 109.5
H23A C23 H23B 109.5
C21 C23 H23C 109.5
H23A C23 H23C 109.5
H23B C23 H23C 109.5
C21 C24 H24A 109.5
C21 C24 H24B 109.5
H24A C24 H24B 109.5
C21 C24 H24C 109.5
H24A C24 H24C 109.5
H24B C24 H24C 109.5
C26 C25 C20 122.2(2)
C26 C25 H25 118.9
C20 C25 H25 118.9
C17 C26 C25 119.6(2)
C17 C26 H26 120.2
C25 C26 H26 120.2
N2 C27 C30 121.47(19)
N2 C27 C28 115.31(18)
C30 C27 C28 123.20(19)
O2 C28 O3 125.8(2)
O2 C28 C27 123.3(2)
O3 C28 C27 110.80(18)
O3 C29 H29A 109.5
O3 C29 H29B 109.5
H29A C29 H29B 109.5
O3 C29 H29C 109.5
H29A C29 H29C 109.5
H29B C29 H29C 109.5
C27 C30 C33 116.83(19)
C27 C30 C31 123.0(2)
C33 C30 C31 120.18(18)
O4 C31 O5 122.1(2)
O4 C31 C30 124.4(2)
O5 C31 C30 113.43(19)
O5 C32 H32A 109.5
O5 C32 H32B 109.5
H32A C32 H32B 109.5
O5 C32 H32C 109.5
H32A C32 H32C 109.5
H32B C32 H32C 109.5
C36 C33 C30 120.50(18)
C36 C33 C34 122.00(19)
C30 C33 C34 117.30(18)
O6 C34 O7 125.18(19)
O6 C34 C33 123.0(2)
O7 C34 C33 111.84(18)
O7 C35 H35A 109.5
O7 C35 H35B 109.5
H35A C35 H35B 109.5
O7 C35 H35C 109.5
H35A C35 H35C 109.5
H35B C35 H35C 109.5
C33 C36 C37 124.75(19)
C33 C36 C9 119.15(18)
C37 C36 C9 115.72(17)
O8 C37 O9 123.1(2)
O8 C37 C36 122.91(19)
O9 C37 C36 113.94(19)
O9 C38 H38A 109.5
O9 C38 H38B 109.5
H38A C38 H38B 109.5
O9 C38 H38C 109.5
H38A C38 H38C 109.5
H38B C38 H38C 109.5
C8 N1 C16 111.45(18)
C8 N1 C7 122.37(19)
C16 N1 C7 126.02(18)
C27 N2 C17 120.12(18)
C27 N2 C9 119.21(17)
C17 N2 C9 120.48(16)
C28 O3 C29 116.21(19)
C31 O5 C32 118.2(2)
C34 O7 C35 115.34(18)
C37 O9 C38 115.94(19)

loop_
_geom_bond_atom_site_label_1
_geom_bond_atom_site_label_2
_geom_bond_distance
C1 C6 1.376(3)
C1 C2 1.382(4)
C1 H1 0.9300
C2 C3 1.362(4)
C2 H2 0.9300
C3 C4 1.358(4)
C3 H3 0.9300
C4 C5 1.387(4)
C4 H4 0.9300
C5 C6 1.378(3)
C5 H5 0.9300
C6 C7 1.508(3)
C7 N1 1.471(3)
C7 H7A 0.9700
C7 H7B 0.9700
C8 O1 1.212(3)
C8 N1 1.354(3)
C8 C9 1.559(3)
C9 N2 1.488(3)
C9 C10 1.515(3)
C9 C36 1.531(3)
C10 C11 1.377(3)
C10 C16 1.396(3)
C11 C12 1.390(3)
C11 H11 0.9300
C12 C14 1.390(3)
C12 C13 1.518(3)
C13 H13A 0.9600
C13 H13B 0.9600
C13 H13C 0.9600
C14 C15 1.390(3)
C14 H14 0.9300
C15 C16 1.370(3)
C15 H15 0.9300
C16 N1 1.419(3)
C17 C26 1.377(3)
C17 C18 1.379(3)
C17 N2 1.447(3)
C18 C19 1.381(3)
C18 H18 0.9300
C19 C20 1.378(3)
C19 H19 0.9300
C20 C25 1.392(3)
C20 C21 1.537(3)
C21 C24 1.512(4)
C21 C23 1.523(4)
C21 C22 1.525(4)
C22 H22A 0.9600
C22 H22B 0.9600
C22 H22C 0.9600
C23 H23A 0.9600
C23 H23B 0.9600
C23 H23C 0.9600
C24 H24A 0.9600
C24 H24B 0.9600
C24 H24C 0.9600
C25 C26 1.381(3)
C25 H25 0.9300
C26 H26 0.9300
C27 N2 1.351(3)
C27 C30 1.379(3)
C27 C28 1.515(3)
C28 O2 1.190(2)
C28 O3 1.329(3)
C29 O3 1.446(3)
C29 H29A 0.9600
C29 H29B 0.9600
C29 H29C 0.9600
C30 C33 1.450(3)
C30 C31 1.459(3)
C31 O4 1.206(3)
C31 O5 1.318(3)
C32 O5 1.442(3)
C32 H32A 0.9600
C32 H32B 0.9600
C32 H32C 0.9600
C33 C36 1.353(3)
C33 C34 1.509(3)
C34 O6 1.190(2)
C34 O7 1.330(3)
C35 O7 1.445(3)
C35 H35A 0.9600
C35 H35B 0.9600
C35 H35C 0.9600
C36 C37 1.481(3)
C37 O8 1.200(2)
C37 O9 1.320(2)
C38 O9 1.454(3)
C38 H38A 0.9600
C38 H38B 0.9600
C38 H38C 0.9600

loop_
_platon_squeeze_void_nr
_platon_squeeze_void_average_x
_platon_squeeze_void_average_y
_platon_squeeze_void_average_z
_platon_squeeze_void_volume
_platon_squeeze_void_count_electrons
_platon_squeeze_void_content
1 0.308 0.628 0.418 50 9 ' '
2 0.692 0.371 0.582 50 9 ' '
